data_4502688
loop_
_publ_author_name
'Keene, Tony D.'
'Zimmermann, Iwan'
'Neels, Antonia'
'Sereda, Olha'
'Hauser, J\"urg'
'Liu, Shi-Xia'
'Decurtins, Silvio'

_publ_section_title
;
 Crystal Engineering of a Series of Arylammonium Copper(II) Malonates
;
_journal_issue 4
_journal_name_full 'Crystal Growth &amp; Design'
_journal_page_first 1854
_journal_paper_doi 10.1021/cg9015349
_journal_volume 10
_journal_year 2010
_chemical_formula_moiety '2(C8 H12 N), C6 H8 Cu O10'
_chemical_formula_sum 'C22 H32 Cu N2 O10'
_chemical_formula_weight 548.04
_chemical_melting_point ?
_chemical_name_common
;
 [4-mbnlH]2[Cu(II)(mal)2(H2O)2]
;
_chemical_name_systematic
;
 [4-mbnlH]2[Cu(II)(mal)2(H2O)2]
;
_space_group_IT_number 2
_symmetry_cell_setting triclinic
_symmetry_space_group_name_Hall '-P 1'
_symmetry_space_group_name_H-M 'P -1'
_atom_sites_solution_hydrogens geom
_atom_sites_solution_primary direct
_atom_sites_solution_secondary difmap
_audit_creation_method SHELXL-97
_cell_angle_alpha 88.503(10)
_cell_angle_beta 72.584(9)
_cell_angle_gamma 88.840(10)
_cell_formula_units_Z 2
_cell_length_a 8.4479(7)
_cell_length_b 11.6750(10)
_cell_length_c 13.1173(11)
_cell_measurement_reflns_used 8000
_cell_measurement_temperature 173(2)
_cell_measurement_theta_max 52.1
_cell_measurement_theta_min 3.3
_cell_volume 1233.91(19)
_computing_cell_refinement 'X-Area V1.35 (Stoe & Cie, 2006)'
_computing_data_collection 'X-Area V1.35 (Stoe & Cie, 2006)'
_computing_data_reduction 'X-RED32 V1.31 (Stoe & Cie, 2006)'
_computing_molecular_graphics 'PLATON  (Spek, 2009)'
_computing_publication_material 'SHELXL-97 (Sheldrick, 1997)'
_computing_structure_refinement 'SHELXL-97 (Sheldrick, 1997)'
_computing_structure_solution 'SIR92 (Altomare, 1994)'
_diffrn_ambient_temperature 173(2)
_diffrn_measured_fraction_theta_full 0.926
_diffrn_measured_fraction_theta_max 0.926
_diffrn_measurement_device_type 'STOE IPDS-2'
_diffrn_measurement_method 'phi + omega scans'
_diffrn_radiation_monochromator graphite
_diffrn_radiation_source 'fine-focus sealed tube'
_diffrn_radiation_type MoK\a
_diffrn_radiation_wavelength 0.71073
_diffrn_reflns_av_R_equivalents 0.0241
_diffrn_reflns_av_sigmaI/netI 0.0319
_diffrn_reflns_limit_h_max 10
_diffrn_reflns_limit_h_min -10
_diffrn_reflns_limit_k_max 14
_diffrn_reflns_limit_k_min -14
_diffrn_reflns_limit_l_max 16
_diffrn_reflns_limit_l_min -16
_diffrn_reflns_number 9859
_diffrn_reflns_theta_full 26.02
_diffrn_reflns_theta_max 26.02
_diffrn_reflns_theta_min 2.36
_exptl_absorpt_coefficient_mu 0.943
_exptl_absorpt_correction_T_max 0.7691
_exptl_absorpt_correction_T_min 0.7537
_exptl_absorpt_correction_type multi-scan
_exptl_absorpt_process_details
;
[c.f. r.h. blessing, acta cryst. (1995), a51, 33-38]
;
_exptl_crystal_colour blue
_exptl_crystal_density_diffrn 1.475
_exptl_crystal_density_method 'not measured'
_exptl_crystal_description plate
_exptl_crystal_F_000 574
_exptl_crystal_size_max 0.38
_exptl_crystal_size_mid 0.28
_exptl_crystal_size_min 0.19
_refine_diff_density_max 0.559
_refine_diff_density_min -0.577
_refine_diff_density_rms 0.087
_refine_ls_extinction_method none
_refine_ls_goodness_of_fit_ref 1.101
_refine_ls_hydrogen_treatment mixed
_refine_ls_matrix_type full
_refine_ls_number_parameters 339
_refine_ls_number_reflns 4511
_refine_ls_number_restraints 6
_refine_ls_restrained_S_all 1.101
_refine_ls_R_factor_all 0.0397
_refine_ls_R_factor_gt 0.0283
_refine_ls_shift/su_max 0.000
_refine_ls_shift/su_mean 0.000
_refine_ls_structure_factor_coef Fsqd
_refine_ls_weighting_details 'w=1/[\s^2^(Fo^2^)+(0.0594P)^2^] where P=(Fo^2^+2Fc^2^)/3'
_refine_ls_weighting_scheme calc
_refine_ls_wR_factor_gt 0.0746
_refine_ls_wR_factor_ref 0.0935
_reflns_number_gt 3645
_reflns_number_total 4511
_reflns_threshold_expression >2sigma(I)
_cod_data_source_file cg9015349_si_004.cif
_cod_data_source_block 4-mbnl
_cod_depositor_comments
;
The following automatic conversions were performed:

'_chemical_melting_point' value 'n/a' was changed to '?' - the value
is undefined or not given.

Automatic conversion script
Id: cif_fix_values 1715 2011-07-08 13:25:40Z adriana 
;
_cod_original_cell_volume 1233.91(18)
_cod_database_code 4502688

loop_
_symmetry_equiv_pos_as_xyz
'x, y, z'
'-x, -y, -z'

loop_
_atom_site_label
_atom_site_type_symbol
_atom_site_fract_x
_atom_site_fract_y
_atom_site_fract_z
_atom_site_U_iso_or_equiv
_atom_site_adp_type
_atom_site_occupancy
_atom_site_symmetry_multiplicity
_atom_site_calc_flag
_atom_site_refinement_flags
_atom_site_disorder_assembly
_atom_site_disorder_group
Cu1 Cu 0.0000 0.0000 1.0000 0.01346(11) Uani 1 2 d S . .
O1 O -0.0798(2) 0.12566(12) 0.93001(12) 0.0147(3) Uani 1 1 d . . .
O1W O 0.0206(2) -0.12698(14) 0.84285(14) 0.0253(4) Uani 1 1 d D . .
O2 O -0.0724(2) 0.29706(13) 0.85596(12) 0.0176(3) Uani 1 1 d . . .
O3 O 0.2299(2) 0.04750(13) 0.94396(12) 0.0174(3) Uani 1 1 d . . .
O4 O 0.4286(2) 0.17065(13) 0.86965(14) 0.0216(4) Uani 1 1 d . . .
C1 C -0.0088(3) 0.22093(18) 0.89949(16) 0.0146(5) Uani 1 1 d . . .
C2 C 0.1546(3) 0.24429(18) 0.91767(19) 0.0173(5) Uani 1 1 d . . .
H2A H 0.1308 0.2763 0.9899 0.021 Uiso 1 1 calc R . .
H2B H 0.2094 0.3052 0.8660 0.021 Uiso 1 1 calc R . .
C3 C 0.2797(3) 0.14663(18) 0.90923(17) 0.0139(5) Uani 1 1 d . . .
Cu2 Cu 0.5000 0.5000 0.0000 0.01311(11) Uani 1 2 d S . .
O2W O 0.3843(2) 0.62684(14) 0.15909(14) 0.0227(4) Uani 1 1 d D . .
O5 O 0.6766(2) 0.44902(13) 0.05784(12) 0.0164(3) Uani 1 1 d . . .
O6 O 0.8053(2) 0.32551(13) 0.13637(13) 0.0205(4) Uani 1 1 d . . .
O7 O 0.3539(2) 0.37794(12) 0.07329(12) 0.0152(3) Uani 1 1 d . . .
O8 O 0.2920(2) 0.21114(13) 0.15564(13) 0.0198(4) Uani 1 1 d . . .
C4 C 0.6922(3) 0.35033(18) 0.09593(16) 0.0143(5) Uani 1 1 d . . .
C5 C 0.5783(3) 0.25462(18) 0.09009(18) 0.0154(5) Uani 1 1 d . . .
H5B H 0.5860 0.1948 0.1433 0.018 Uiso 1 1 calc R . .
H5A H 0.6216 0.2204 0.0187 0.018 Uiso 1 1 calc R . .
C6 C 0.3961(3) 0.28316(17) 0.10837(16) 0.0136(5) Uani 1 1 d . . .
N11 N 0.6982(2) 0.02715(16) 0.82982(15) 0.0169(4) Uani 1 1 d . B .
H11A H 0.7290 0.0458 0.8881 0.025 Uiso 1 1 calc R . .
H11B H 0.6886 -0.0502 0.8283 0.025 Uiso 1 1 calc R . .
H11C H 0.5990 0.0614 0.8334 0.025 Uiso 1 1 calc R . .
C12 C 0.8268(3) 0.0676(2) 0.73053(19) 0.0244(5) Uani 1 1 d . . .
H12A H 0.9360 0.0345 0.7299 0.029 Uiso 1 1 calc R A 1
H12B H 0.8345 0.1520 0.7319 0.029 Uiso 1 1 calc R A 1
C13 C 0.7901(8) 0.0352(5) 0.6299(5) 0.0198(7) Uiso 0.684(6) 1 d P B 1
C14 C 0.8306(8) -0.0728(6) 0.5908(6) 0.0295(7) Uani 0.684(6) 1 d P B 1
H14 H 0.8770 -0.1275 0.6289 0.035 Uiso 0.684(6) 1 calc PR B 1
C15 C 0.7241(10) 0.1143(5) 0.5714(5) 0.0295(7) Uani 0.684(6) 1 d P B 1
H15 H 0.6962 0.1895 0.5976 0.035 Uiso 0.684(6) 1 calc PR B 1
C17 C 0.6984(7) 0.0852(6) 0.4753(4) 0.0331(8) Uani 0.684(6) 1 d P B 1
H17 H 0.6540 0.1403 0.4364 0.040 Uiso 0.684(6) 1 calc PR B 1
C16 C 0.8043(7) -0.1018(5) 0.4970(4) 0.0331(8) Uani 0.684(6) 1 d P B 1
H16 H 0.8322 -0.1772 0.4715 0.040 Uiso 0.684(6) 1 calc PR B 1
C18 C 0.7374(7) -0.0237(6) 0.4369(4) 0.0315(12) Uani 0.684(6) 1 d P B 1
C19 C 0.7098(9) -0.0569(7) 0.3331(4) 0.059(2) Uani 0.684(6) 1 d P B 1
H19A H 0.7343 -0.1388 0.3216 0.089 Uiso 0.684(6) 1 calc PR B 1
H19B H 0.7832 -0.0124 0.2740 0.089 Uiso 0.684(6) 1 calc PR B 1
H19C H 0.5941 -0.0411 0.3364 0.089 Uiso 0.684(6) 1 calc PR B 1
C29 C 0.664(2) 0.0149(16) 0.3341(10) 0.059(2) Uani 0.316(6) 1 d P B 2
H29A H 0.6620 -0.0672 0.3208 0.089 Uiso 0.316(6) 1 calc PR B 2
H29B H 0.7487 0.0518 0.2751 0.089 Uiso 0.316(6) 1 calc PR B 2
H29C H 0.5552 0.0494 0.3394 0.089 Uiso 0.316(6) 1 calc PR B 2
C28 C 0.7058(17) 0.0321(15) 0.4414(10) 0.0315(12) Uani 0.316(6) 1 d P B 2
C24 C 0.7940(17) -0.0555(16) 0.5818(13) 0.0295(7) Uani 0.316(6) 1 d P B 2
H24 H 0.8302 -0.1203 0.6144 0.035 Uiso 0.316(6) 1 calc PR B 2
C27 C 0.6863(15) 0.1314(11) 0.4928(9) 0.0331(8) Uani 0.316(6) 1 d P B 2
H27 H 0.6478 0.1969 0.4623 0.040 Uiso 0.316(6) 1 calc PR B 2
C25 C 0.720(3) 0.1417(12) 0.5867(12) 0.0295(7) Uani 0.316(6) 1 d P B 2
H25 H 0.7054 0.2137 0.6206 0.035 Uiso 0.316(6) 1 calc PR B 2
C26 C 0.7614(17) -0.0669(11) 0.4808(11) 0.0331(8) Uani 0.316(6) 1 d P B 2
H26 H 0.7769 -0.1372 0.4441 0.040 Uiso 0.316(6) 1 calc PR B 2
C23 C 0.7727(17) 0.0504(12) 0.6324(11) 0.0198(7) Uiso 0.316(6) 1 d P B 2
N31 N -0.0365(2) 0.53312(15) 0.82965(14) 0.0160(4) Uani 1 1 d . . .
H31A H -0.1276 0.5593 0.8808 0.024 Uiso 1 1 calc R . .
H31B H 0.0559 0.5659 0.8374 0.024 Uiso 1 1 calc R . .
H31C H -0.0285 0.4556 0.8365 0.024 Uiso 1 1 calc R . .
C32 C -0.0518(3) 0.5633(2) 0.72234(19) 0.0234(5) Uani 1 1 d . . .
H32A H -0.0638 0.6476 0.7166 0.028 Uiso 1 1 calc R . .
H32B H -0.1542 0.5289 0.7155 0.028 Uiso 1 1 calc R . .
C33 C 0.0929(3) 0.5242(2) 0.63119(18) 0.0208(5) Uani 1 1 d . . .
C34 C 0.1774(4) 0.4219(2) 0.6345(2) 0.0303(6) Uani 1 1 d . . .
H34 H 0.1498 0.3761 0.6982 0.036 Uiso 1 1 calc R . .
C35 C 0.1382(3) 0.5894(2) 0.5377(2) 0.0257(6) Uani 1 1 d . . .
H35 H 0.0845 0.6611 0.5345 0.031 Uiso 1 1 calc R . .
C36 C 0.3021(4) 0.3860(2) 0.5454(2) 0.0310(6) Uani 1 1 d . . .
H36 H 0.3612 0.3168 0.5498 0.037 Uiso 1 1 calc R . .
C37 C 0.2606(4) 0.5514(2) 0.44911(19) 0.0281(6) Uani 1 1 d . . .
H37 H 0.2892 0.5975 0.3856 0.034 Uiso 1 1 calc R . .
C38 C 0.3423(3) 0.4482(2) 0.45065(19) 0.0254(6) Uani 1 1 d . . .
C39 C 0.4722(4) 0.4051(3) 0.3526(2) 0.0351(7) Uani 1 1 d . . .
H39A H 0.5789 0.3970 0.3675 0.053 Uiso 1 1 calc R . .
H39B H 0.4829 0.4597 0.2930 0.053 Uiso 1 1 calc R . .
H39C H 0.4392 0.3305 0.3337 0.053 Uiso 1 1 calc R . .
H2W H 0.094(2) -0.1817(14) 0.841(3) 0.053 Uiso 1 1 d D . .
H1W H -0.0710(18) -0.1624(18) 0.844(3) 0.053 Uiso 1 1 d D . .
H3W H 0.2905(17) 0.660(2) 0.157(3) 0.053 Uiso 1 1 d D . .
H4W H 0.455(2) 0.6829(15) 0.151(3) 0.053 Uiso 1 1 d D . .

loop_
_atom_site_aniso_label
_atom_site_aniso_U_11
_atom_site_aniso_U_22
_atom_site_aniso_U_33
_atom_site_aniso_U_23
_atom_site_aniso_U_13
_atom_site_aniso_U_12
Cu1 0.0096(2) 0.01303(19) 0.0182(2) 0.00397(14) -0.00528(14) -0.00030(14)
O1 0.0113(9) 0.0139(7) 0.0209(8) 0.0024(6) -0.0079(6) -0.0013(6)
O1W 0.0228(11) 0.0183(8) 0.0345(10) 0.0022(7) -0.0086(8) 0.0028(7)
O2 0.0140(9) 0.0144(7) 0.0263(8) 0.0039(6) -0.0093(7) -0.0006(6)
O3 0.0131(9) 0.0135(7) 0.0250(8) 0.0017(6) -0.0053(6) 0.0012(6)
O4 0.0094(10) 0.0179(8) 0.0360(10) 0.0003(7) -0.0046(7) -0.0021(7)
C1 0.0168(13) 0.0131(10) 0.0119(10) -0.0011(8) -0.0012(8) 0.0029(9)
C2 0.0143(14) 0.0114(10) 0.0272(12) -0.0003(9) -0.0078(9) -0.0019(9)
C3 0.0125(14) 0.0145(10) 0.0163(10) -0.0025(8) -0.0064(9) -0.0014(9)
Cu2 0.0086(2) 0.01222(19) 0.0186(2) 0.00349(14) -0.00434(14) -0.00096(14)
O2W 0.0181(10) 0.0178(8) 0.0323(9) 0.0020(7) -0.0076(7) -0.0008(7)
O5 0.0130(9) 0.0129(7) 0.0248(8) 0.0019(6) -0.0082(6) -0.0009(6)
O6 0.0178(10) 0.0179(8) 0.0297(9) 0.0000(7) -0.0135(7) 0.0018(7)
O7 0.0112(9) 0.0116(7) 0.0216(8) 0.0031(6) -0.0035(6) -0.0005(6)
O8 0.0154(10) 0.0141(8) 0.0278(9) 0.0052(6) -0.0036(7) -0.0013(7)
C4 0.0132(13) 0.0139(10) 0.0138(10) -0.0025(8) -0.0012(8) 0.0051(9)
C5 0.0091(13) 0.0134(10) 0.0248(11) 0.0009(8) -0.0071(9) -0.0008(8)
C6 0.0163(13) 0.0115(10) 0.0129(10) -0.0020(8) -0.0041(8) 0.0012(9)
N11 0.0145(11) 0.0165(9) 0.0230(10) -0.0046(7) -0.0103(8) 0.0016(8)
C12 0.0216(15) 0.0263(12) 0.0257(12) 0.0002(10) -0.0074(10) -0.0051(10)
C14 0.0338(18) 0.023(2) 0.0328(15) 0.0005(11) -0.0118(14) 0.001(2)
C15 0.0338(18) 0.023(2) 0.0328(15) 0.0005(11) -0.0118(14) 0.001(2)
C17 0.040(2) 0.035(3) 0.0285(14) -0.0003(14) -0.0157(12) -0.0076(18)
C16 0.040(2) 0.035(3) 0.0285(14) -0.0003(14) -0.0157(12) -0.0076(18)
C18 0.032(3) 0.042(3) 0.0202(16) 0.004(3) -0.0061(17) -0.024(3)
C19 0.045(4) 0.110(6) 0.0236(17) 0.001(4) -0.009(2) -0.044(4)
C29 0.045(4) 0.110(6) 0.0236(17) 0.001(4) -0.009(2) -0.044(4)
C28 0.032(3) 0.042(3) 0.0202(16) 0.004(3) -0.0061(17) -0.024(3)
C24 0.0338(18) 0.023(2) 0.0328(15) 0.0005(11) -0.0118(14) 0.001(2)
C27 0.040(2) 0.035(3) 0.0285(14) -0.0003(14) -0.0157(12) -0.0076(18)
C25 0.0338(18) 0.023(2) 0.0328(15) 0.0005(11) -0.0118(14) 0.001(2)
C26 0.040(2) 0.035(3) 0.0285(14) -0.0003(14) -0.0157(12) -0.0076(18)
N31 0.0118(11) 0.0148(9) 0.0200(9) -0.0033(7) -0.0025(7) -0.0006(7)
C32 0.0202(15) 0.0288(13) 0.0214(12) -0.0020(9) -0.0067(10) 0.0073(10)
C33 0.0199(15) 0.0211(11) 0.0203(12) -0.0030(9) -0.0042(10) 0.0000(10)
C34 0.0316(17) 0.0252(13) 0.0255(13) 0.0039(10) 0.0036(11) 0.0054(11)
C35 0.0254(16) 0.0247(13) 0.0269(13) 0.0017(10) -0.0078(10) 0.0011(11)
C36 0.0275(17) 0.0240(13) 0.0344(14) -0.0016(11) 0.0011(11) 0.0061(11)
C37 0.0292(17) 0.0352(14) 0.0180(12) 0.0042(10) -0.0044(10) -0.0059(11)
C38 0.0198(15) 0.0338(14) 0.0209(12) -0.0093(10) -0.0025(10) -0.0053(11)
C39 0.0242(17) 0.0510(17) 0.0267(13) -0.0124(12) -0.0013(11) -0.0032(13)

loop_
_atom_type_symbol
_atom_type_description
_atom_type_scat_dispersion_real
_atom_type_scat_dispersion_imag
_atom_type_scat_source
C C 0.0033 0.0016 'International Tables Vol C Tables 4.2.6.8 and 6.1.1.4'
H H 0.0000 0.0000 'International Tables Vol C Tables 4.2.6.8 and 6.1.1.4'
Cu Cu 0.3201 1.2651 'International Tables Vol C Tables 4.2.6.8 and 6.1.1.4'
N N 0.0061 0.0033 'International Tables Vol C Tables 4.2.6.8 and 6.1.1.4'
O O 0.0106 0.0060 'International Tables Vol C Tables 4.2.6.8 and 6.1.1.4'

loop_
_geom_angle_atom_site_label_1
_geom_angle_atom_site_label_2
_geom_angle_atom_site_label_3
_geom_angle
_geom_angle_site_symmetry_1
_geom_angle_site_symmetry_3
O1 Cu1 O1 180.000(1) 2_557 .
O1 Cu1 O3 86.97(7) 2_557 .
O1 Cu1 O3 93.03(7) . .
O1 Cu1 O3 93.03(7) 2_557 2_557
O1 Cu1 O3 86.97(7) . 2_557
O3 Cu1 O3 180.0 . 2_557
C1 O1 Cu1 126.89(15) . .
H2W O1W H1W 105.40(17) . .
C3 O3 Cu1 126.31(15) . .
O2 C1 O1 121.6(2) . .
O2 C1 C2 118.4(2) . .
O1 C1 C2 119.94(19) . .
C1 C2 C3 119.29(18) . .
C1 C2 H2A 107.5 . .
C3 C2 H2A 107.5 . .
C1 C2 H2B 107.5 . .
C3 C2 H2B 107.5 . .
H2A C2 H2B 107.0 . .
O4 C3 O3 123.4(2) . .
O4 C3 C2 116.8(2) . .
O3 C3 C2 119.8(2) . .
O7 Cu2 O7 180.00(11) . 2_665
O7 Cu2 O5 87.17(7) . 2_665
O7 Cu2 O5 92.83(7) 2_665 2_665
O7 Cu2 O5 92.83(7) . .
O7 Cu2 O5 87.17(7) 2_665 .
O5 Cu2 O5 180.00(11) 2_665 .
H3W O2W H4W 105.43(17) . .
C4 O5 Cu2 126.13(15) . .
C6 O7 Cu2 126.93(15) . .
O6 C4 O5 122.4(2) . .
O6 C4 C5 116.54(19) . .
O5 C4 C5 121.0(2) . .
C4 C5 C6 118.12(17) . .
C4 C5 H5B 107.8 . .
C6 C5 H5B 107.8 . .
C4 C5 H5A 107.8 . .
C6 C5 H5A 107.8 . .
H5B C5 H5A 107.1 . .
O8 C6 O7 121.8(2) . .
O8 C6 C5 118.34(18) . .
O7 C6 C5 119.8(2) . .
C12 N11 H11A 109.5 . .
C12 N11 H11B 109.5 . .
H11A N11 H11B 109.5 . .
C12 N11 H11C 109.5 . .
H11A N11 H11C 109.5 . .
H11B N11 H11C 109.5 . .
N11 C12 C13 113.0(3) . .
N11 C12 H12A 109.0 . .
C13 C12 H12A 109.0 . .
N11 C12 H12B 109.0 . .
C13 C12 H12B 109.0 . .
H12A C12 H12B 107.8 . .
C14 C13 C15 118.7(5) . .
C14 C13 C12 119.5(5) . .
C15 C13 C12 121.7(4) . .
C16 C14 C13 120.1(5) . .
C16 C14 H14 119.9 . .
C13 C14 H14 119.9 . .
C17 C15 C13 121.3(5) . .
C17 C15 H15 119.3 . .
C13 C15 H15 119.3 . .
C18 C17 C15 119.8(5) . .
C18 C17 H17 120.1 . .
C15 C17 H17 120.1 . .
C14 C16 C18 122.2(5) . .
C14 C16 H16 118.9 . .
C18 C16 H16 118.9 . .
C17 C18 C16 117.8(4) . .
C17 C18 C19 120.6(6) . .
C16 C18 C19 121.6(5) . .
C28 C29 H29A 109.5 . .
C28 C29 H29B 109.5 . .
H29A C29 H29B 109.5 . .
C28 C29 H29C 109.5 . .
H29A C29 H29C 109.5 . .
H29B C29 H29C 109.5 . .
C27 C28 C26 122.2(11) . .
C27 C28 C29 124.2(13) . .
C26 C28 C29 113.6(13) . .
C23 C24 C26 120.6(12) . .
C23 C24 H24 119.7 . .
C26 C24 H24 119.7 . .
C28 C27 C25 122.2(13) . .
C28 C27 H27 118.9 . .
C25 C27 H27 118.9 . .
C23 C25 C27 120.2(11) . .
C23 C25 H25 119.9 . .
C27 C25 H25 119.9 . .
C28 C26 C24 115.1(12) . .
C28 C26 H26 122.4 . .
C24 C26 H26 122.4 . .
C25 C23 C24 119.6(11) . .
C32 N31 H31A 109.5 . .
C32 N31 H31B 109.5 . .
H31A N31 H31B 109.5 . .
C32 N31 H31C 109.5 . .
H31A N31 H31C 109.5 . .
H31B N31 H31C 109.5 . .
N31 C32 C33 114.1(2) . .
N31 C32 H32A 108.7 . .
C33 C32 H32A 108.7 . .
N31 C32 H32B 108.7 . .
C33 C32 H32B 108.7 . .
H32A C32 H32B 107.6 . .
C35 C33 C34 118.2(2) . .
C35 C33 C32 118.9(2) . .
C34 C33 C32 122.7(2) . .
C33 C34 C36 120.3(2) . .
C33 C34 H34 119.8 . .
C36 C34 H34 119.8 . .
C37 C35 C33 120.7(2) . .
C37 C35 H35 119.7 . .
C33 C35 H35 119.7 . .
C38 C36 C34 121.5(2) . .
C38 C36 H36 119.2 . .
C34 C36 H36 119.2 . .
C38 C37 C35 121.5(2) . .
C38 C37 H37 119.2 . .
C35 C37 H37 119.2 . .
C36 C38 C37 117.6(2) . .
C36 C38 C39 121.0(2) . .
C37 C38 C39 121.5(2) . .
C38 C39 H39A 109.5 . .
C38 C39 H39B 109.5 . .
H39A C39 H39B 109.5 . .
C38 C39 H39C 109.5 . .
H39A C39 H39C 109.5 . .
H39B C39 H39C 109.5 . .

loop_
_geom_bond_atom_site_label_1
_geom_bond_atom_site_label_2
_geom_bond_distance
_geom_bond_site_symmetry_2
Cu1 O1 1.9263(14) 2_557
Cu1 O1 1.9263(15) .
Cu1 O3 1.9461(17) .
Cu1 O3 1.9461(17) 2_557
O1 C1 1.272(3) .
O1W H2W 0.8799(10) .
O1W H1W 0.8800(10) .
O2 C1 1.242(3) .
O3 C3 1.265(3) .
O4 C3 1.243(3) .
C1 C2 1.500(3) .
C2 C3 1.522(3) .
C2 H2A 0.9900 .
C2 H2B 0.9900 .
Cu2 O7 1.9411(16) .
Cu2 O7 1.9411(16) 2_665
Cu2 O5 1.9424(16) 2_665
Cu2 O5 1.9424(16) .
O2W H3W 0.8798(10) .
O2W H4W 0.8799(11) .
O5 C4 1.264(3) .
O6 C4 1.250(3) .
O7 C6 1.272(3) .
O8 C6 1.241(3) .
C4 C5 1.508(3) .
C5 C6 1.516(3) .
C5 H5B 0.9900 .
C5 H5A 0.9900 .
N11 C12 1.497(3) .
N11 H11A 0.9100 .
N11 H11B 0.9100 .
N11 H11C 0.9100 .
C12 C13 1.502(7) .
C12 H12A 0.9900 .
C12 H12B 0.9900 .
C13 C14 1.372(10) .
C13 C15 1.397(11) .
C14 C16 1.365(9) .
C14 H14 0.9500 .
C15 C17 1.393(8) .
C15 H15 0.9500 .
C17 C18 1.377(7) .
C17 H17 0.9500 .
C16 C18 1.407(7) .
C16 H16 0.9500 .
C18 C19 1.509(7) .
C19 H19A 0.9800 .
C19 H19B 0.9800 .
C19 H19C 0.9800 .
C29 C28 1.568(19) .
C29 H29A 0.9800 .
C29 H29B 0.9800 .
C29 H29C 0.9800 .
C28 C27 1.339(15) .
C28 C26 1.385(17) .
C24 C23 1.40(3) .
C24 C26 1.44(2) .
C24 H24 0.9500 .
C27 C25 1.35(2) .
C27 H27 0.9500 .
C25 C23 1.34(2) .
C25 H25 0.9500 .
C26 H26 0.9500 .
N31 C32 1.484(3) .
N31 H31A 0.9100 .
N31 H31B 0.9100 .
N31 H31C 0.9100 .
C32 C33 1.505(3) .
C32 H32A 0.9900 .
C32 H32B 0.9900 .
C33 C35 1.382(4) .
C33 C34 1.386(3) .
C34 C36 1.386(4) .
C34 H34 0.9500 .
C35 C37 1.381(4) .
C35 H35 0.9500 .
C36 C38 1.378(4) .
C36 H36 0.9500 .
C37 C38 1.379(4) .
C37 H37 0.9500 .
C38 C39 1.509(3) .
C39 H39A 0.9800 .
C39 H39B 0.9800 .
C39 H39C 0.9800 .

loop_
_geom_torsion_atom_site_label_1
_geom_torsion_atom_site_label_2
_geom_torsion_atom_site_label_3
_geom_torsion_atom_site_label_4
_geom_torsion
_geom_torsion_site_symmetry_1
O1 Cu1 O1 C1 44(100) 2_557
O3 Cu1 O1 C1 -23.41(17) .
O3 Cu1 O1 C1 156.59(17) 2_557
O1 Cu1 O3 C3 -159.40(18) 2_557
O1 Cu1 O3 C3 20.60(18) .
O3 Cu1 O3 C3 -127(100) 2_557
Cu1 O1 C1 O2 -179.16(14) .
Cu1 O1 C1 C2 -0.3(3) .
O2 C1 C2 C3 -145.5(2) .
O1 C1 C2 C3 35.6(3) .
Cu1 O3 C3 O4 -176.48(15) .
Cu1 O3 C3 C2 5.1(3) .
C1 C2 C3 O4 143.3(2) .
C1 C2 C3 O3 -38.2(3) .
O7 Cu2 O5 C4 19.86(17) .
O7 Cu2 O5 C4 -160.14(17) 2_665
O5 Cu2 O5 C4 -70(100) 2_665
O7 Cu2 O7 C6 122(100) 2_665
O5 Cu2 O7 C6 158.25(17) 2_665
O5 Cu2 O7 C6 -21.75(17) .
Cu2 O5 C4 O6 -176.56(15) .
Cu2 O5 C4 C5 6.2(3) .
O6 C4 C5 C6 143.2(2) .
O5 C4 C5 C6 -39.4(3) .
Cu2 O7 C6 O8 179.02(15) .
Cu2 O7 C6 C5 -2.6(3) .
C4 C5 C6 O8 -144.4(2) .
C4 C5 C6 O7 37.2(3) .
N11 C12 C13 C14 -81.7(6) .
N11 C12 C13 C15 102.1(6) .
C15 C13 C14 C16 -0.8(10) .
C12 C13 C14 C16 -177.2(5) .
C14 C13 C15 C17 0.4(10) .
C12 C13 C15 C17 176.7(5) .
C13 C15 C17 C18 0.4(9) .
C13 C14 C16 C18 0.6(9) .
C15 C17 C18 C16 -0.6(8) .
C15 C17 C18 C19 179.8(5) .
C14 C16 C18 C17 0.2(8) .
C14 C16 C18 C19 179.7(5) .
C26 C28 C27 C25 0(2) .
C29 C28 C27 C25 178.1(14) .
C28 C27 C25 C23 -1(2) .
C27 C28 C26 C24 1(2) .
C29 C28 C26 C24 -177.4(11) .
C23 C24 C26 C28 -1(2) .
C27 C25 C23 C24 0(2) .
C26 C24 C23 C25 1(2) .
N31 C32 C33 C35 -147.8(2) .
N31 C32 C33 C34 36.0(4) .
C35 C33 C34 C36 -1.0(4) .
C32 C33 C34 C36 175.3(3) .
C34 C33 C35 C37 2.1(4) .
C32 C33 C35 C37 -174.3(3) .
C33 C34 C36 C38 -2.0(5) .
C33 C35 C37 C38 -0.4(4) .
C34 C36 C38 C37 3.7(5) .
C34 C36 C38 C39 -176.8(3) .
C35 C37 C38 C36 -2.5(4) .
C35 C37 C38 C39 178.0(3) .
